data_7702760
loop_
_publ_author_name
'Crespo, Olga'
'Fern\'andez, Eduardo J.'
'Gil, Manuel'
'Concepci\'on Gimeno, M.'
'Jones, Peter G.'
'Laguna, Antonio'
'L\'opez-de-Luzuriaga, Jos\'e M.'
'Elena Olmos, M.'

_publ_section_title
;
 Synthesis of homo- and hetero-polynuclear coinage metal complexes of
 2-(diphenylphosphino)aniline
;
_journal_issue 7
_journal_name_full 'Journal of the Chemical Society, Dalton Transactions'
_journal_page_first 1319
_journal_paper_doi 10.1039/b110398a
_journal_year 2002
_chemical_formula_sum 'C42 H40 Au2 Cl2 N2 O8 P2'
_chemical_formula_weight 1227.53
_space_group_IT_number 2
_space_group_name_Hall '-P 1'
_space_group_name_H-M_alt 'P -1'
_symmetry_cell_setting triclinic
_symmetry_space_group_name_H-M 'P -1'
_atom_sites_solution_hydrogens geom
_atom_sites_solution_primary Patterson
_atom_sites_solution_secondary difmap
_audit_creation_method SHELXL-97
_cell_angle_alpha 70.274(3)
_cell_angle_beta 78.216(3)
_cell_angle_gamma 80.113(3)
_cell_formula_units_Z 1
_cell_length_a 8.5581(8)
_cell_length_b 11.2666(12)
_cell_length_c 11.8309(12)
_cell_measurement_reflns_used 8192
_cell_measurement_temperature 143(2)
_cell_measurement_theta_max 28
_cell_measurement_theta_min 2
_cell_volume 1044.61(18)
_computing_cell_refinement 'Bruker SAINT'
_computing_data_collection 'Bruker SMART'
_computing_data_reduction 'Bruker SAINT'
_computing_molecular_graphics 'Siemens XP'
_computing_publication_material SHELXL-97
_computing_structure_refinement 'SHELXL-97 (Sheldrick, 1997)'
_computing_structure_solution 'SHELXS-97 (Sheldrick, 1990)'
_diffrn_ambient_temperature 143(2)
_diffrn_detector_area_resol_mean 8.192
_diffrn_measured_fraction_theta_full 0.996
_diffrn_measured_fraction_theta_max 0.995
_diffrn_measurement_device_type 'Bruker SMART 1000 CCD'
_diffrn_measurement_method '\w- and \f-scans'
_diffrn_radiation_monochromator graphite
_diffrn_radiation_source 'fine-focus sealed tube'
_diffrn_radiation_type MoK\a
_diffrn_radiation_wavelength 0.71073
_diffrn_reflns_av_R_equivalents 0.0436
_diffrn_reflns_av_sigmaI/netI 0.0437
_diffrn_reflns_limit_h_max 11
_diffrn_reflns_limit_h_min -11
_diffrn_reflns_limit_k_max 14
_diffrn_reflns_limit_k_min -15
_diffrn_reflns_limit_l_max 15
_diffrn_reflns_limit_l_min -15
_diffrn_reflns_number 14295
_diffrn_reflns_theta_full 28.00
_diffrn_reflns_theta_max 28.28
_diffrn_reflns_theta_min 1.85
_exptl_absorpt_coefficient_mu 7.274
_exptl_absorpt_correction_T_max 0.928
_exptl_absorpt_correction_T_min 0.708
_exptl_absorpt_correction_type multi-scan
_exptl_absorpt_process_details SADABS
_exptl_crystal_colour colourless
_exptl_crystal_density_diffrn 1.951
_exptl_crystal_density_method 'not measured'
_exptl_crystal_description tablet
_exptl_crystal_F_000 592
_exptl_crystal_size_max 0.18
_exptl_crystal_size_mid 0.08
_exptl_crystal_size_min 0.06
_refine_diff_density_max 1.716
_refine_diff_density_min -0.834
_refine_diff_density_rms 0.141
_refine_ls_extinction_method none
_refine_ls_goodness_of_fit_ref 0.990
_refine_ls_hydrogen_treatment 'rigid methyls, others riding'
_refine_ls_matrix_type full
_refine_ls_number_parameters 264
_refine_ls_number_reflns 5166
_refine_ls_number_restraints 65
_refine_ls_restrained_S_all 0.985
_refine_ls_R_factor_all 0.0320
_refine_ls_R_factor_gt 0.0251
_refine_ls_shift/su_max 0.001
_refine_ls_shift/su_mean 0.000
_refine_ls_structure_factor_coef Fsqd
_refine_ls_weighting_details 'calc w=1/[\s^2^(Fo^2^)+(0.0300P)^2^] where P=(Fo^2^+2Fc^2^)/3'
_refine_ls_weighting_scheme calc
_refine_ls_wR_factor_gt 0.0527
_refine_ls_wR_factor_ref 0.0543
_reflns_number_gt 4547
_reflns_number_total 5166
_reflns_threshold_expression >2sigma(I)
_cod_data_source_file b110398a.txt
_cod_data_source_block gafe
_cod_original_sg_symbol_H-M P-1
_cod_database_code 7702760

loop_
_symmetry_equiv_pos_as_xyz
'x, y, z'
'-x, -y, -z'

loop_
_atom_site_label
_atom_site_type_symbol
_atom_site_fract_x
_atom_site_fract_y
_atom_site_fract_z
_atom_site_U_iso_or_equiv
_atom_site_adp_type
_atom_site_occupancy
_atom_site_symmetry_multiplicity
_atom_site_calc_flag
_atom_site_refinement_flags
Au Au 0.620616(14) 0.565932(13) 0.411116(12) 0.01971(5) Uani 1 1 d .
P P 0.56721(9) 0.50880(8) 0.25953(8) 0.01816(17) Uani 1 1 d .
N N 0.3258(3) 0.3589(3) 0.4637(3) 0.0202(6) Uani 1 1 d U
C1 C 0.3529(4) 0.5182(3) 0.2601(3) 0.0195(7) Uani 1 1 d DU
C2 C 0.2806(4) 0.6024(3) 0.1633(3) 0.0224(7) Uani 1 1 d DU
H2 H 0.3452 0.6521 0.0940 0.027 Uiso 1 1 calc R
C3 C 0.1160(4) 0.6147(3) 0.1669(3) 0.0258(7) Uani 1 1 d DU
H3 H 0.0682 0.6718 0.1002 0.031 Uiso 1 1 calc R
C4 C 0.0224(4) 0.5439(4) 0.2671(4) 0.0273(8) Uani 1 1 d DU
H4 H -0.0907 0.5535 0.2699 0.033 Uiso 1 1 calc R
C5 C 0.0905(4) 0.4581(3) 0.3647(3) 0.0254(7) Uani 1 1 d DU
H5 H 0.0248 0.4085 0.4334 0.031 Uiso 1 1 calc R
C6 C 0.2556(4) 0.4457(3) 0.3605(3) 0.0191(6) Uani 1 1 d DU
C7 C 0.3425(4) 0.2379(3) 0.4808(3) 0.0271(8) Uani 1 1 d U
C8 C 0.2956(5) 0.1795(4) 0.3985(4) 0.0360(9) Uani 1 1 d U
H8A H 0.2041 0.1315 0.4410 0.043 Uiso 1 1 calc R
H8B H 0.3864 0.1223 0.3746 0.043 Uiso 1 1 calc R
H8C H 0.2655 0.2464 0.3258 0.043 Uiso 1 1 calc R
C9 C 0.4152(5) 0.1497(4) 0.5874(4) 0.0371(9) Uani 1 1 d U
H9A H 0.5324 0.1397 0.5653 0.045 Uiso 1 1 calc R
H9B H 0.3750 0.0669 0.6116 0.045 Uiso 1 1 calc R
H9C H 0.3860 0.1846 0.6553 0.045 Uiso 1 1 calc R
C11 C 0.6485(4) 0.6224(3) 0.1177(3) 0.0201(7) Uani 1 1 d DU
C12 C 0.6039(4) 0.7520(3) 0.1018(3) 0.0267(7) Uani 1 1 d DU
H12 H 0.5281 0.7784 0.1619 0.032 Uiso 1 1 calc R
C13 C 0.6703(4) 0.8411(4) -0.0012(4) 0.0324(8) Uani 1 1 d DU
H13 H 0.6393 0.9288 -0.0121 0.039 Uiso 1 1 calc R
C14 C 0.7826(4) 0.8033(4) -0.0895(4) 0.0309(8) Uani 1 1 d DU
H14 H 0.8281 0.8650 -0.1602 0.037 Uiso 1 1 calc R
C15 C 0.8272(4) 0.6758(3) -0.0737(3) 0.0235(7) Uani 1 1 d DU
H15 H 0.9038 0.6500 -0.1337 0.028 Uiso 1 1 calc R
C16 C 0.7609(4) 0.5849(3) 0.0295(3) 0.0236(7) Uani 1 1 d DU
H16 H 0.7923 0.4973 0.0399 0.028 Uiso 1 1 calc R
C21 C 0.6525(4) 0.3525(3) 0.2514(3) 0.0209(7) Uani 1 1 d DU
C22 C 0.6086(4) 0.3063(3) 0.1682(3) 0.0274(8) Uani 1 1 d DU
H22 H 0.5287 0.3539 0.1204 0.033 Uiso 1 1 calc R
C23 C 0.6822(5) 0.1903(4) 0.1551(4) 0.0332(8) Uani 1 1 d DU
H23 H 0.6541 0.1590 0.0976 0.040 Uiso 1 1 calc R
C24 C 0.7973(4) 0.1209(4) 0.2271(4) 0.0344(9) Uani 1 1 d DU
H24 H 0.8499 0.0428 0.2170 0.041 Uiso 1 1 calc R
C25 C 0.8357(4) 0.1640(4) 0.3127(4) 0.0336(9) Uani 1 1 d DU
H25 H 0.9115 0.1140 0.3634 0.040 Uiso 1 1 calc R
C26 C 0.7645(4) 0.2802(3) 0.3255(3) 0.0275(8) Uani 1 1 d DU
H26 H 0.7918 0.3101 0.3843 0.033 Uiso 1 1 calc R
Cl Cl 0.14724(10) 0.83944(8) 0.33508(9) 0.02973(19) Uani 1 1 d .
O1 O 0.2363(4) 0.7225(3) 0.3947(3) 0.0552(9) Uani 1 1 d .
O2 O 0.1531(5) 0.9343(3) 0.3881(4) 0.0603(10) Uani 1 1 d .
O3 O -0.0142(4) 0.8180(4) 0.3470(4) 0.0733(13) Uani 1 1 d .
O4 O 0.2105(6) 0.8800(3) 0.2099(4) 0.0796(14) Uani 1 1 d .

loop_
_atom_site_aniso_label
_atom_site_aniso_U_11
_atom_site_aniso_U_22
_atom_site_aniso_U_33
_atom_site_aniso_U_23
_atom_site_aniso_U_13
_atom_site_aniso_U_12
Au 0.01486(6) 0.02726(8) 0.01672(7) -0.00539(5) -0.00085(4) -0.00661(4)
P 0.0135(3) 0.0227(4) 0.0174(4) -0.0053(4) -0.0016(3) -0.0027(3)
N 0.0180(12) 0.0242(15) 0.0180(14) -0.0059(12) -0.0002(11) -0.0058(11)
C1 0.0142(13) 0.0244(17) 0.0219(17) -0.0101(14) -0.0033(12) -0.0010(12)
C2 0.0203(15) 0.0250(18) 0.0229(18) -0.0091(14) -0.0030(13) -0.0024(13)
C3 0.0225(16) 0.0292(19) 0.0271(19) -0.0096(16) -0.0097(14) 0.0021(14)
C4 0.0156(14) 0.038(2) 0.032(2) -0.0165(17) -0.0056(14) 0.0011(14)
C5 0.0181(15) 0.0308(19) 0.0278(19) -0.0102(16) 0.0015(14) -0.0076(13)
C6 0.0178(14) 0.0231(17) 0.0200(17) -0.0098(14) -0.0034(12) -0.0051(12)
C7 0.0236(16) 0.0261(19) 0.027(2) -0.0042(15) 0.0014(14) -0.0071(14)
C8 0.044(2) 0.026(2) 0.041(2) -0.0129(18) -0.0102(19) -0.0033(17)
C9 0.041(2) 0.027(2) 0.040(2) -0.0017(18) -0.0108(19) -0.0081(16)
C11 0.0161(14) 0.0247(17) 0.0185(16) -0.0045(14) -0.0028(12) -0.0041(12)
C12 0.0266(17) 0.0253(18) 0.0265(19) -0.0096(15) 0.0003(14) -0.0012(14)
C13 0.0328(19) 0.0236(19) 0.036(2) -0.0046(16) -0.0037(17) -0.0033(15)
C14 0.0295(18) 0.032(2) 0.025(2) 0.0005(16) 0.0003(15) -0.0113(15)
C15 0.0225(16) 0.0291(19) 0.0151(16) -0.0049(14) 0.0034(13) -0.0045(13)
C16 0.0211(15) 0.0262(18) 0.0222(18) -0.0075(15) -0.0007(13) -0.0022(13)
C21 0.0161(14) 0.0188(16) 0.0227(18) -0.0035(14) 0.0018(13) -0.0003(12)
C22 0.0268(17) 0.0263(19) 0.0264(19) -0.0060(16) -0.0056(15) 0.0010(14)
C23 0.038(2) 0.028(2) 0.033(2) -0.0102(17) -0.0032(17) -0.0017(16)
C24 0.0294(18) 0.0221(19) 0.041(2) -0.0041(17) 0.0049(17) 0.0000(15)
C25 0.0220(17) 0.0252(19) 0.042(2) 0.0015(17) -0.0036(16) 0.0029(14)
C26 0.0198(15) 0.0301(19) 0.027(2) -0.0010(16) -0.0034(14) -0.0035(14)
Cl 0.0300(4) 0.0229(4) 0.0349(5) -0.0093(4) -0.0054(4) 0.0015(3)
O1 0.072(2) 0.0377(18) 0.065(2) -0.0273(17) -0.0394(19) 0.0259(16)
O2 0.077(2) 0.0389(19) 0.082(3) -0.0387(19) -0.035(2) 0.0169(17)
O3 0.0341(17) 0.056(2) 0.123(4) -0.025(2) -0.004(2) -0.0038(16)
O4 0.130(4) 0.034(2) 0.052(2) -0.0085(18) 0.033(2) -0.015(2)

loop_
_atom_type_symbol
_atom_type_description
_atom_type_scat_dispersion_real
_atom_type_scat_dispersion_imag
_atom_type_scat_source
C C 0.0033 0.0016 'International Tables Vol C Tables 4.2.6.8 and 6.1.1.4'
H H 0.0000 0.0000 'International Tables Vol C Tables 4.2.6.8 and 6.1.1.4'
N N 0.0061 0.0033 'International Tables Vol C Tables 4.2.6.8 and 6.1.1.4'
O O 0.0106 0.0060 'International Tables Vol C Tables 4.2.6.8 and 6.1.1.4'
P P 0.1023 0.0942 'International Tables Vol C Tables 4.2.6.8 and 6.1.1.4'
Cl Cl 0.1484 0.1585 'International Tables Vol C Tables 4.2.6.8 and 6.1.1.4'
Au Au -2.0133 8.8022 'International Tables Vol C Tables 4.2.6.8 and 6.1.1.4'

loop_
_geom_angle_atom_site_label_1
_geom_angle_atom_site_label_2
_geom_angle_atom_site_label_3
_geom_angle
_geom_angle_site_symmetry_1
_geom_angle_site_symmetry_3
N Au P 172.93(8) 2_666 .
N Au Au 90.74(7) 2_666 2_666
P Au Au 94.72(2) . 2_666
C21 P C1 106.36(15) . .
C21 P C11 106.60(15) . .
C1 P C11 107.05(15) . .
C21 P Au 117.11(11) . .
C1 P Au 112.41(11) . .
C11 P Au 106.77(11) . .
C7 N C6 119.8(3) . .
C7 N Au 122.0(2) . 2_666
C6 N Au 117.9(2) . 2_666
C6 C1 C2 118.5(3) . .
C6 C1 P 120.4(2) . .
C2 C1 P 121.0(3) . .
C3 C2 C1 120.9(3) . .
C4 C3 C2 119.7(3) . .
C3 C4 C5 121.0(3) . .
C6 C5 C4 119.2(3) . .
C5 C6 C1 120.8(3) . .
C5 C6 N 119.1(3) . .
C1 C6 N 120.1(3) . .
N C7 C8 123.9(3) . .
N C7 C9 119.2(3) . .
C8 C7 C9 116.9(3) . .
C16 C11 C12 119.5(3) . .
C16 C11 P 122.1(3) . .
C12 C11 P 118.2(3) . .
C13 C12 C11 119.9(3) . .
C12 C13 C14 120.5(4) . .
C15 C14 C13 119.7(3) . .
C14 C15 C16 120.4(3) . .
C15 C16 C11 119.9(3) . .
C26 C21 C22 120.1(3) . .
C26 C21 P 120.3(3) . .
C22 C21 P 119.6(2) . .
C23 C22 C21 120.0(3) . .
C24 C23 C22 119.3(4) . .
C25 C24 C23 120.7(4) . .
C24 C25 C26 120.4(3) . .
C25 C26 C21 119.4(4) . .
O4 Cl O3 108.1(3) . .
O4 Cl O2 110.2(2) . .
O3 Cl O2 109.5(2) . .
O4 Cl O1 109.6(2) . .
O3 Cl O1 108.7(2) . .
O2 Cl O1 110.6(2) . .

loop_
_geom_bond_atom_site_label_1
_geom_bond_atom_site_label_2
_geom_bond_distance
_geom_bond_site_symmetry_2
Au N 2.093(3) 2_666
Au P 2.2482(9) .
Au Au 2.8396(3) 2_666
P C21 1.813(3) .
P C1 1.818(3) .
P C11 1.822(3) .
N C7 1.295(5) .
N C6 1.448(4) .
C1 C6 1.395(5) .
C1 C2 1.396(5) .
C2 C3 1.385(4) .
C3 C4 1.369(5) .
C4 C5 1.392(5) .
C5 C6 1.389(4) .
C7 C8 1.492(5) .
C7 C9 1.493(5) .
C11 C16 1.393(5) .
C11 C12 1.401(5) .
C12 C13 1.380(5) .
C13 C14 1.394(5) .
C14 C15 1.379(5) .
C15 C16 1.391(5) .
C21 C26 1.394(4) .
C21 C22 1.395(5) .
C22 C23 1.394(5) .
C23 C24 1.391(5) .
C24 C25 1.377(6) .
C25 C26 1.389(5) .
Cl O4 1.413(4) .
Cl O3 1.414(3) .
Cl O2 1.422(3) .
Cl O1 1.436(3) .

loop_
_geom_hbond_atom_site_label_D
_geom_hbond_atom_site_label_H
_geom_hbond_atom_site_label_A
_geom_hbond_distance_DH
_geom_hbond_distance_HA
_geom_hbond_distance_DA
_geom_hbond_angle_DHA
_geom_hbond_site_symmetry_A
C26 H26 O1 0.95 2.48 3.299(5) 144.2 2_666
